data_8106506
loop_
_publ_author_name
'Qiang, Hong'
'Xiao, Guo-Wei'
'Sun, Xin-Zhan'

_publ_section_title
;
 Crystal structure of tetrakis(\m2-acetato-\k2
 O:O&#x2032;)-bis(2,2&#x2032;-sulfonyldipyrazine-\k1 N)dicopper(II),
 C24H24Cu2N8O12S2
;
_journal_issue 2
_journal_name_full 'Zeitschrift f\"ur Kristallographie - New Crystal Structures'
_journal_page_first 269
_journal_page_last 270
_journal_paper_doi 10.1515/ncrs-2016-0234
_journal_volume 232
_journal_year 2017
_chemical_formula_sum 'C12 H12 Cu N4 O6 S'
_chemical_formula_weight 403.86
_space_group_crystal_system monoclinic
_space_group_IT_number 14
_space_group_name_Hall '-P 2ybc'
_space_group_name_H-M_alt 'P 1 21/c 1'
_atom_sites_solution_hydrogens geom
_cell_angle_alpha 90
_cell_angle_beta 94.608(5)
_cell_angle_gamma 90
_cell_formula_units_Z 4
_cell_length_a 10.4668(12)
_cell_length_b 10.1315(12)
_cell_length_c 14.9315(17)
_cell_measurement_reflns_used 223
_cell_measurement_temperature 296(2)
_cell_measurement_theta_max 29.011
_cell_measurement_theta_min 2.123
_cell_volume 1578.3(3)
_computing_cell_refinement '<i>APEX2</i> and <i>SAINT</i> (Bruker 2007)'
_computing_data_collection '<i>APEX2</i> (Bruker 2007)'
_computing_data_reduction '<i>SAINT</i> '
_computing_molecular_graphics 'SHELXTL-2013 (Sheldrick, 2013)'
_computing_publication_material
;  
<i>SHELXTL</i> and <i>PLATON</i> (Spek, 2009)
;
_computing_structure_refinement 'SHELXL-2013 (Sheldrick, 2013)'
_computing_structure_solution 'SHELXS-2013 (Sheldrick, 2013)'
_diffrn_ambient_temperature 296(2)
_diffrn_measured_fraction_theta_full 1.000
_diffrn_measured_fraction_theta_max 0.985
_diffrn_measurement_device_type 'Bruker Smart APEXII CCD area detector'
_diffrn_measurement_method \w-scans
_diffrn_radiation_type MoK\a
_diffrn_radiation_wavelength 0.71073
_diffrn_reflns_av_R_equivalents 0.0200
_diffrn_reflns_av_unetI/netI 0.0190
_diffrn_reflns_Laue_measured_fraction_full 1.000
_diffrn_reflns_Laue_measured_fraction_max 0.985
_diffrn_reflns_limit_h_max 13
_diffrn_reflns_limit_h_min -13
_diffrn_reflns_limit_k_max 12
_diffrn_reflns_limit_k_min -13
_diffrn_reflns_limit_l_max 19
_diffrn_reflns_limit_l_min -18
_diffrn_reflns_number 13154
_diffrn_reflns_point_group_measured_fraction_full 1.000
_diffrn_reflns_point_group_measured_fraction_max 0.985
_diffrn_reflns_theta_full 25.242
_diffrn_reflns_theta_max 28.071
_diffrn_reflns_theta_min 1.952
_exptl_absorpt_coefficient_mu 1.554
_exptl_absorpt_correction_T_max 1.0000
_exptl_absorpt_correction_T_min 0.6110
_exptl_absorpt_correction_type multi-scan
_exptl_absorpt_process_details 'SADABS (Bruker, 2007)'
_exptl_crystal_colour Blue
_exptl_crystal_density_diffrn 1.700
_exptl_crystal_description Block
_exptl_crystal_F_000 820
_exptl_crystal_size_max 0.40
_exptl_crystal_size_mid 0.40
_exptl_crystal_size_min 0.32
_exptl_transmission_factor_max 0.7456
_exptl_transmission_factor_min 0.6110
_refine_diff_density_max 0.347
_refine_diff_density_min -0.433
_refine_diff_density_rms 0.061
_refine_ls_extinction_coef .
_refine_ls_extinction_method none
_refine_ls_goodness_of_fit_ref 1.063
_refine_ls_hydrogen_treatment constr
_refine_ls_matrix_type full
_refine_ls_number_parameters 217
_refine_ls_number_reflns 3786
_refine_ls_number_restraints 0
_refine_ls_restrained_S_all 1.063
_refine_ls_R_factor_all 0.0318
_refine_ls_R_factor_gt 0.0268
_refine_ls_shift/su_max 0.001
_refine_ls_shift/su_mean 0.000
_refine_ls_structure_factor_coef Fsqd
_refine_ls_weighting_details 'w=1/[\s^2^(Fo^2^)+(0.0418P)^2^+0.6343P] where P=(Fo^2^+2Fc^2^)/3'
_refine_ls_weighting_scheme calc
_refine_ls_wR_factor_gt 0.0765
_refine_ls_wR_factor_ref 0.0796
_reflns_Friedel_coverage 0.000
_reflns_Friedel_fraction_full .
_reflns_Friedel_fraction_max .
_reflns_number_gt 3332
_reflns_number_total 3786
_reflns_threshold_expression 'I > 2\s(I)'
_cod_data_source_file suppl_ncrs-2016-0234_suppl.cif
_cod_data_source_block complex
_cod_original_sg_symbol_H-M 'P 21/c'
_cod_database_code 8106506
_shelx_space_group_comment
;
The symmetry employed for this shelxl refinement is uniquely defined
by the following loop, which should always be used as a source of
symmetry information in preference to the above space-group names.
They are only intended as comments.
;
_shelxl_version_number 2013-4

loop_
_space_group_symop_operation_xyz
'x, y, z'
'-x, y+1/2, -z+1/2'
'-x, -y, -z'
'x, -y-1/2, z-1/2'

loop_
_atom_site_label
_atom_site_type_symbol
_atom_site_fract_x
_atom_site_fract_y
_atom_site_fract_z
_atom_site_U_iso_or_equiv
_atom_site_adp_type
_atom_site_occupancy
_atom_site_site_symmetry_order
_atom_site_calc_flag
_atom_site_refinement_flags_posn
_atom_site_refinement_flags_adp
_atom_site_refinement_flags_occupancy
_atom_site_disorder_assembly
_atom_site_disorder_group
Cu1 Cu 0.60739(2) 0.50795(2) 0.04916(2) 0.02662(8) Uani 1 1 d . . . . .
S1 S 0.97794(4) 0.60191(6) 0.36314(3) 0.04444(14) Uani 1 1 d . . . . .
N1 N 1.03620(15) 0.6373(2) 0.19608(11) 0.0470(4) Uani 1 1 d . . . . .
N2 N 0.80427(14) 0.54068(17) 0.11859(10) 0.0326(3) Uani 1 1 d . . . . .
N3 N 1.15750(18) 0.42147(19) 0.35567(14) 0.0533(5) Uani 1 1 d . . . . .
N4 N 1.34708(17) 0.5722(2) 0.44826(14) 0.0542(5) Uani 1 1 d . . . . .
O6 O 0.32856(12) 0.61698(13) 0.03766(9) 0.0367(3) Uani 1 1 d . . . . .
O1 O 0.97834(16) 0.7381(2) 0.38677(12) 0.0674(5) Uani 1 1 d . . . . .
O2 O 0.89238(16) 0.5135(2) 0.40296(11) 0.0713(6) Uani 1 1 d . . . . .
O3 O 0.63669(13) 0.65194(14) -0.03374(9) 0.0401(3) Uani 1 1 d . . . . .
O4 O 0.51424(12) 0.63256(14) 0.12163(9) 0.0400(3) Uani 1 1 d . . . . .
O5 O 0.45382(13) 0.63648(14) -0.12072(9) 0.0415(3) Uani 1 1 d . . . . .
C1 C 0.94666(16) 0.5880(2) 0.24419(12) 0.0342(4) Uani 1 1 d . . . . .
C2 C 0.83206(16) 0.5369(2) 0.20746(12) 0.0331(4) Uani 1 1 d . . . . .
H2A H 0.7743 0.4999 0.2445 0.040 Uiso 1 1 calc R U . . .
C3 C 0.89270(17) 0.5907(2) 0.06924(13) 0.0430(5) Uani 1 1 d . . . . .
H3A H 0.8759 0.5953 0.0072 0.052 Uiso 1 1 calc R U . . .
C4 C 1.00923(19) 0.6360(3) 0.10779(14) 0.0525(6) Uani 1 1 d . . . . .
H4A H 1.0702 0.6664 0.0708 0.063 Uiso 1 1 calc R U . . .
C5 C 1.13785(17) 0.5437(2) 0.38232(12) 0.0350(4) Uani 1 1 d . . . . .
C6 C 1.23020(18) 0.6207(2) 0.42604(15) 0.0444(5) Uani 1 1 d . . . . .
H6A H 1.2115 0.7075 0.4404 0.053 Uiso 1 1 calc R U . . .
C7 C 1.3671(2) 0.4503(3) 0.42333(18) 0.0560(6) Uani 1 1 d . . . . .
H7A H 1.4468 0.4124 0.4385 0.067 Uiso 1 1 calc R U . . .
C8 C 1.2751(2) 0.3764(2) 0.37571(19) 0.0605(7) Uani 1 1 d . . . . .
H8A H 1.2959 0.2921 0.3570 0.073 Uiso 1 1 calc R U . . .
C9 C 0.39854(17) 0.66275(18) 0.10310(12) 0.0331(4) Uani 1 1 d . . . . .
C10 C 0.3391(2) 0.7607(2) 0.16255(15) 0.0487(5) Uani 1 1 d . . . . .
H10A H 0.4016 0.7885 0.2093 0.073 Uiso 1 1 calc R U . . .
H10B H 0.2679 0.7205 0.1888 0.073 Uiso 1 1 calc R U . . .
H10C H 0.3097 0.8359 0.1276 0.073 Uiso 1 1 calc R U . . .
C11 C 0.6077(2) 0.7969(3) -0.15554(16) 0.0572(6) Uani 1 1 d . . . . .
H11A H 0.6914 0.8244 -0.1317 0.086 Uiso 1 1 calc R U . . .
H11B H 0.5495 0.8701 -0.1549 0.086 Uiso 1 1 calc R U . . .
H11C H 0.6119 0.7667 -0.2162 0.086 Uiso 1 1 calc R U . . .
C12 C 0.56144(18) 0.68703(19) -0.09920(12) 0.0364(4) Uani 1 1 d . . . . .

loop_
_atom_site_aniso_label
_atom_site_aniso_U_11
_atom_site_aniso_U_22
_atom_site_aniso_U_33
_atom_site_aniso_U_23
_atom_site_aniso_U_13
_atom_site_aniso_U_12
Cu1 0.02187(12) 0.03316(13) 0.02374(12) -0.00003(8) -0.00491(8) -0.00258(7)
S1 0.0264(2) 0.0769(4) 0.0289(2) -0.0067(2) -0.00546(17) 0.0019(2)
N1 0.0264(7) 0.0751(13) 0.0384(9) 0.0048(8) -0.0047(6) -0.0103(8)
N2 0.0232(7) 0.0446(8) 0.0290(7) -0.0017(6) -0.0041(5) -0.0007(6)
N3 0.0493(11) 0.0450(10) 0.0620(12) -0.0058(9) -0.0165(9) -0.0052(8)
N4 0.0329(9) 0.0540(11) 0.0720(13) -0.0082(10) -0.0192(8) 0.0017(8)
O6 0.0307(6) 0.0442(7) 0.0341(6) -0.0078(6) -0.0043(5) 0.0018(5)
O1 0.0507(9) 0.0886(13) 0.0600(10) -0.0312(10) -0.0144(8) 0.0268(9)
O2 0.0373(8) 0.1410(19) 0.0351(8) 0.0131(9) 0.0003(7) -0.0215(9)
O3 0.0366(7) 0.0447(7) 0.0374(7) 0.0110(6) -0.0074(5) -0.0082(6)
O4 0.0293(6) 0.0513(8) 0.0383(7) -0.0131(6) -0.0037(5) 0.0020(6)
O5 0.0388(7) 0.0498(8) 0.0343(7) 0.0126(6) -0.0071(5) -0.0100(6)
C1 0.0242(8) 0.0493(11) 0.0281(8) -0.0007(8) -0.0047(6) 0.0010(7)
C2 0.0249(8) 0.0457(10) 0.0283(8) 0.0022(8) -0.0009(6) -0.0007(7)
C3 0.0301(9) 0.0705(14) 0.0275(9) 0.0044(9) -0.0026(7) -0.0025(9)
C4 0.0300(9) 0.0907(18) 0.0367(10) 0.0107(11) 0.0016(8) -0.0121(10)
C5 0.0290(8) 0.0458(10) 0.0286(8) 0.0019(8) -0.0069(7) -0.0021(8)
C6 0.0331(9) 0.0442(11) 0.0534(12) -0.0088(9) -0.0122(8) 0.0013(8)
C7 0.0406(11) 0.0516(13) 0.0723(16) 0.0040(12) -0.0166(11) 0.0092(10)
C8 0.0583(14) 0.0390(11) 0.0805(18) -0.0058(11) -0.0180(12) 0.0083(10)
C9 0.0304(8) 0.0373(9) 0.0311(9) -0.0027(7) 0.0000(7) -0.0026(7)
C10 0.0372(10) 0.0600(13) 0.0483(12) -0.0182(10) -0.0003(9) 0.0066(9)
C11 0.0567(13) 0.0661(15) 0.0471(12) 0.0252(11) -0.0057(10) -0.0185(11)
C12 0.0382(9) 0.0413(10) 0.0294(9) 0.0052(7) 0.0003(7) -0.0050(8)

loop_
_atom_type_symbol
_atom_type_description
_atom_type_scat_dispersion_real
_atom_type_scat_dispersion_imag
_atom_type_scat_source
C C 0.0033 0.0016 'International Tables Vol C Tables 4.2.6.8 and 6.1.1.4'
H H 0.0000 0.0000 'International Tables Vol C Tables 4.2.6.8 and 6.1.1.4'
N N 0.0061 0.0033 'International Tables Vol C Tables 4.2.6.8 and 6.1.1.4'
O O 0.0106 0.0060 'International Tables Vol C Tables 4.2.6.8 and 6.1.1.4'
S S 0.1246 0.1234 'International Tables Vol C Tables 4.2.6.8 and 6.1.1.4'
Cu Cu 0.3201 1.2651 'International Tables Vol C Tables 4.2.6.8 and 6.1.1.4'

loop_
_geom_angle_atom_site_label_1
_geom_angle_atom_site_label_2
_geom_angle_atom_site_label_3
_geom_angle
_geom_angle_site_symmetry_1
_geom_angle_site_symmetry_3
O5 Cu1 O3 169.35(5) 3_665 .
O5 Cu1 O6 91.30(6) 3_665 3_665
O3 Cu1 O6 89.07(6) . 3_665
O5 Cu1 O4 88.91(7) 3_665 .
O3 Cu1 O4 88.82(6) . .
O6 Cu1 O4 169.57(5) 3_665 .
O5 Cu1 N2 100.76(6) 3_665 .
O3 Cu1 N2 89.85(6) . .
O6 Cu1 N2 92.89(5) 3_665 .
O4 Cu1 N2 97.32(5) . .
O5 Cu1 Cu1 87.45(4) 3_665 3_665
O3 Cu1 Cu1 81.98(4) . 3_665
O6 Cu1 Cu1 84.99(4) 3_665 3_665
O4 Cu1 Cu1 84.60(4) . 3_665
N2 Cu1 Cu1 171.58(4) . 3_665
O1 S1 O2 119.56(13) . .
O1 S1 C5 107.33(10) . .
O2 S1 C5 109.80(11) . .
O1 S1 C1 108.64(10) . .
O2 S1 C1 107.07(10) . .
C5 S1 C1 103.25(8) . .
C1 N1 C4 115.62(16) . .
C3 N2 C2 117.13(15) . .
C3 N2 Cu1 116.90(12) . .
C2 N2 Cu1 124.77(12) . .
C5 N3 C8 114.80(18) . .
C7 N4 C6 116.09(18) . .
C9 O6 Cu1 122.65(12) . 3_665
C12 O3 Cu1 125.72(12) . .
C9 O4 Cu1 123.02(12) . .
C12 O5 Cu1 119.56(12) . 3_665
N1 C1 C2 123.85(17) . .
N1 C1 S1 115.39(13) . .
C2 C1 S1 120.61(14) . .
N2 C2 C1 119.82(17) . .
N2 C2 H2A 120.1 . .
C1 C2 H2A 120.1 . .
N2 C3 C4 121.70(17) . .
N2 C3 H3A 119.2 . .
C4 C3 H3A 119.2 . .
N1 C4 C3 121.78(18) . .
N1 C4 H4A 119.1 . .
C3 C4 H4A 119.1 . .
N3 C5 C6 123.89(18) . .
N3 C5 S1 115.47(14) . .
C6 C5 S1 120.55(16) . .
N4 C6 C5 120.5(2) . .
N4 C6 H6A 119.8 . .
C5 C6 H6A 119.8 . .
N4 C7 C8 122.6(2) . .
N4 C7 H7A 118.7 . .
C8 C7 H7A 118.7 . .
N3 C8 C7 122.0(2) . .
N3 C8 H8A 119.0 . .
C7 C8 H8A 119.0 . .
O4 C9 O6 124.73(17) . .
O4 C9 C10 117.95(16) . .
O6 C9 C10 117.32(16) . .
C9 C10 H10A 109.5 . .
C9 C10 H10B 109.5 . .
H10A C10 H10B 109.5 . .
C9 C10 H10C 109.5 . .
H10A C10 H10C 109.5 . .
H10B C10 H10C 109.5 . .
C12 C11 H11A 109.5 . .
C12 C11 H11B 109.5 . .
H11A C11 H11B 109.5 . .
C12 C11 H11C 109.5 . .
H11A C11 H11C 109.5 . .
H11B C11 H11C 109.5 . .
O5 C12 O3 125.26(17) . .
O5 C12 C11 118.88(17) . .
O3 C12 C11 115.86(17) . .

loop_
_geom_bond_atom_site_label_1
_geom_bond_atom_site_label_2
_geom_bond_distance
_geom_bond_site_symmetry_2
Cu1 O5 1.9503(13) 3_665
Cu1 O3 1.9533(13) .
Cu1 O6 1.9677(13) 3_665
Cu1 O4 1.9710(13) .
Cu1 N2 2.2557(14) .
Cu1 Cu1 2.5894(4) 3_665
S1 O1 1.424(2) .
S1 O2 1.4292(18) .
S1 C5 1.7761(19) .
S1 C1 1.7856(18) .
N1 C1 1.324(2) .
N1 C4 1.326(3) .
N2 C3 1.329(2) .
N2 C2 1.336(2) .
N3 C5 1.322(3) .
N3 C8 1.324(3) .
N4 C7 1.312(3) .
N4 C6 1.335(3) .
O6 C9 1.262(2) .
O6 Cu1 1.9677(13) 3_665
O3 C12 1.256(2) .
O4 C9 1.258(2) .
O5 C12 1.256(2) .
O5 Cu1 1.9503(13) 3_665
C1 C2 1.379(2) .
C2 H2A 0.9300 .
C3 C4 1.385(3) .
C3 H3A 0.9300 .
C4 H4A 0.9300 .
C5 C6 1.367(3) .
C6 H6A 0.9300 .
C7 C8 1.373(3) .
C7 H7A 0.9300 .
C8 H8A 0.9300 .
C9 C10 1.500(3) .
C10 H10A 0.9600 .
C10 H10B 0.9600 .
C10 H10C 0.9600 .
C11 C12 1.499(3) .
C11 H11A 0.9600 .
C11 H11B 0.9600 .
C11 H11C 0.9600 .

loop_
_geom_torsion_atom_site_label_1
_geom_torsion_atom_site_label_2
_geom_torsion_atom_site_label_3
_geom_torsion_atom_site_label_4
_geom_torsion
_geom_torsion_site_symmetry_1
_geom_torsion_site_symmetry_2
_geom_torsion_site_symmetry_3
_geom_torsion_site_symmetry_4
C4 N1 C1 C2 0.4(3) . . . .
C4 N1 C1 S1 -175.24(18) . . . .
O1 S1 C1 N1 65.40(18) . . . .
O2 S1 C1 N1 -164.20(17) . . . .
C5 S1 C1 N1 -48.33(18) . . . .
O1 S1 C1 C2 -110.43(18) . . . .
O2 S1 C1 C2 20.0(2) . . . .
C5 S1 C1 C2 135.84(17) . . . .
C3 N2 C2 C1 2.2(3) . . . .
Cu1 N2 C2 C1 -164.78(14) . . . .
N1 C1 C2 N2 -2.9(3) . . . .
S1 C1 C2 N2 172.57(15) . . . .
C2 N2 C3 C4 0.5(3) . . . .
Cu1 N2 C3 C4 168.61(19) . . . .
C1 N1 C4 C3 2.4(4) . . . .
N2 C3 C4 N1 -3.1(4) . . . .
C8 N3 C5 C6 1.0(3) . . . .
C8 N3 C5 S1 -175.74(19) . . . .
O1 S1 C5 N3 -173.76(17) . . . .
O2 S1 C5 N3 54.82(19) . . . .
C1 S1 C5 N3 -59.09(18) . . . .
O1 S1 C5 C6 9.4(2) . . . .
O2 S1 C5 C6 -122.01(19) . . . .
C1 S1 C5 C6 124.09(18) . . . .
C7 N4 C6 C5 1.9(4) . . . .
N3 C5 C6 N4 -3.2(3) . . . .
S1 C5 C6 N4 173.37(18) . . . .
C6 N4 C7 C8 1.2(4) . . . .
C5 N3 C8 C7 2.2(4) . . . .
N4 C7 C8 N3 -3.5(4) . . . .
Cu1 O4 C9 O6 0.8(3) . . . .
Cu1 O4 C9 C10 -178.90(14) . . . .
Cu1 O6 C9 O4 -1.7(3) 3_665 . . .
Cu1 O6 C9 C10 177.98(14) 3_665 . . .
Cu1 O5 C12 O3 0.3(3) 3_665 . . .
Cu1 O5 C12 C11 179.30(16) 3_665 . . .
Cu1 O3 C12 O5 1.5(3) . . . .
Cu1 O3 C12 C11 -177.52(16) . . . .
